data_7200335
loop_
_publ_author_name
'Neves, Ana Isabel Soares'
'Santos, Isabel Cordeiro'
'Belo, Dulce'
'Almeida, Manuel'

_publ_section_title
;
 Cation and ligand roles in the coordination of FeIII bisdithiolene
 complexes; the crystal structures of (BrBzPy)2[Fe(qdt)2]2 and
 [Fe(\a-tpdt)2]22&#x2212; salts
;
_journal_issue 6
_journal_name_full CrystEngComm
_journal_page_first 1046
_journal_paper_doi 10.1039/b813242a
_journal_volume 11
_journal_year 2009
_chemical_formula_moiety 'C16 H8 Fe2 S12, 2(C8 H20 N)'
_chemical_formula_sum 'C32 H48 Fe2 N2 S12'
_chemical_formula_weight 957.14
_chemical_name_systematic
;
?
;
_space_group_IT_number 14
_symmetry_cell_setting monoclinic
_symmetry_space_group_name_Hall '-P 2yn'
_symmetry_space_group_name_H-M 'P 1 21/n 1'
_atom_sites_solution_hydrogens geom
_atom_sites_solution_primary direct
_atom_sites_solution_secondary difmap
_audit_creation_method SHELXL-97
_cell_angle_alpha 90.00
_cell_angle_beta 106.464(3)
_cell_angle_gamma 90.00
_cell_formula_units_Z 2
_cell_length_a 12.5925(6)
_cell_length_b 11.0890(5)
_cell_length_c 16.2457(8)
_cell_measurement_reflns_used 1935
_cell_measurement_temperature 150(2)
_cell_measurement_theta_max 21.88
_cell_measurement_theta_min 2.49
_cell_volume 2175.51(18)
_computing_cell_refinement 'Bruker SMART'
_computing_data_collection 'Bruker SMART'
_computing_data_reduction 'Bruker SAINT'
_computing_molecular_graphics SCHAKAL(Keller,1989),Ortep3(Farrugia,1997)
_computing_publication_material 'WinGX (Farrugia, 1999)'
_computing_structure_refinement 'SHELXL-97 (Sheldrick, 1997)'
_computing_structure_solution 'SIR97 (Altomare, 1999)'
_diffrn_ambient_temperature 150(2)
_diffrn_measured_fraction_theta_full 0.993
_diffrn_measured_fraction_theta_max 0.993
_diffrn_measurement_device_type 'Bruker-AXS APEX- CCD area-detector'
_diffrn_measurement_method '\f and \w'
_diffrn_radiation_monochromator graphite
_diffrn_radiation_source 'fine-focus sealed tube'
_diffrn_radiation_type MoK\a
_diffrn_radiation_wavelength 0.71069
_diffrn_reflns_av_R_equivalents 0.0851
_diffrn_reflns_av_sigmaI/netI 0.1007
_diffrn_reflns_limit_h_max 15
_diffrn_reflns_limit_h_min -14
_diffrn_reflns_limit_k_max 13
_diffrn_reflns_limit_k_min -13
_diffrn_reflns_limit_l_max 19
_diffrn_reflns_limit_l_min -19
_diffrn_reflns_number 15151
_diffrn_reflns_theta_full 25.73
_diffrn_reflns_theta_max 25.73
_diffrn_reflns_theta_min 3.03
_exptl_absorpt_coefficient_mu 1.269
_exptl_absorpt_correction_T_max 0.9751
_exptl_absorpt_correction_T_min 0.7854
_exptl_absorpt_correction_type multi-scan
_exptl_absorpt_process_details 'SADABS - Sheldrick 2004'
_exptl_crystal_colour black
_exptl_crystal_density_diffrn 1.461
_exptl_crystal_density_method 'not measured'
_exptl_crystal_description plate
_exptl_crystal_F_000 996
_exptl_crystal_size_max 0.20
_exptl_crystal_size_mid 0.16
_exptl_crystal_size_min 0.02
_refine_diff_density_max 0.654
_refine_diff_density_min -0.679
_refine_diff_density_rms 0.105
_refine_ls_extinction_method none
_refine_ls_goodness_of_fit_ref 0.970
_refine_ls_hydrogen_treatment constr
_refine_ls_matrix_type full
_refine_ls_number_parameters 273
_refine_ls_number_reflns 4132
_refine_ls_number_restraints 67
_refine_ls_restrained_S_all 0.997
_refine_ls_R_factor_all 0.1424
_refine_ls_R_factor_gt 0.0627
_refine_ls_shift/su_max 0.003
_refine_ls_shift/su_mean 0.000
_refine_ls_structure_factor_coef Fsqd
_refine_ls_weighting_details 'calc w=1/[\s^2^(Fo^2^)+(0.0949P)^2^+0.0000P] where P=(Fo^2^+2Fc^2^)/3'
_refine_ls_weighting_scheme calc
_refine_ls_wR_factor_gt 0.1547
_refine_ls_wR_factor_ref 0.1794
_reflns_number_gt 2219
_reflns_number_total 4132
_reflns_threshold_expression >2sigma(I)
_cod_data_source_file b813242a.txt
_cod_data_source_block featpdt
_cod_original_sg_symbol_H-M P21/n
_cod_database_code 7200335

loop_
_symmetry_equiv_pos_as_xyz
'x, y, z'
'-x+1/2, y+1/2, -z+1/2'
'-x, -y, -z'
'x-1/2, -y-1/2, z-1/2'

loop_
_atom_site_label
_atom_site_type_symbol
_atom_site_fract_x
_atom_site_fract_y
_atom_site_fract_z
_atom_site_U_iso_or_equiv
_atom_site_adp_type
_atom_site_occupancy
_atom_site_symmetry_multiplicity
_atom_site_calc_flag
_atom_site_refinement_flags
_atom_site_disorder_assembly
_atom_site_disorder_group
Fe1 Fe 0.47083(6) 0.05928(8) 0.57955(5) 0.0325(3) Uani 1 1 d . . .
S1 S 0.63433(12) 0.04907(14) 0.54983(10) 0.0368(4) Uani 1 1 d . . .
S2 S 0.45372(15) 0.25288(15) 0.53984(11) 0.0474(5) Uani 1 1 d . A .
S4 S 0.53214(16) -0.08883(15) 0.67414(11) 0.0512(5) Uani 1 1 d . B .
S5 S 0.32970(14) 0.09429(19) 0.63391(11) 0.0553(5) Uani 1 1 d . . .
C1 C 0.5701(7) 0.2768(6) 0.5047(4) 0.054(2) Uani 1 1 d D . .
C2 C 0.6496(6) 0.1899(6) 0.5088(4) 0.0479(17) Uani 1 1 d D A .
S3 S 0.5993(5) 0.4030(4) 0.4541(3) 0.092(2) Uani 0.698(10) 1 d PD A 1
C3 C 0.739(2) 0.226(2) 0.4752(19) 0.084(11) Uani 0.698(10) 1 d PDU A 1
H3 H 0.8016 0.1782 0.4758 0.101 Uiso 0.698(10) 1 calc PR A 1
C4 C 0.7203(15) 0.3364(13) 0.4435(12) 0.110(8) Uani 0.698(10) 1 d PD A 1
H4 H 0.7690 0.3762 0.4171 0.132 Uiso 0.698(10) 1 calc PR A 1
C3A C 0.616(2) 0.389(2) 0.473(2) 0.032(8) Uani 0.302(10) 1 d PDU A 2
H3A H 0.5821 0.4649 0.4762 0.038 Uiso 0.302(10) 1 calc PR A 2
S3A S 0.7459(12) 0.2449(14) 0.4649(10) 0.078(6) Uani 0.302(10) 1 d PD A 2
C4A C 0.703(3) 0.383(2) 0.441(3) 0.0742(2) Uani 0.302(10) 1 d PDU A 2
H4A H 0.7320 0.4440 0.4128 0.089 Uiso 0.302(10) 1 calc PR A 2
C5 C 0.4243(7) -0.1003(7) 0.7229(4) 0.066(2) Uani 1 1 d D . .
C6 C 0.3375(7) -0.0203(8) 0.7068(5) 0.062(2) Uani 1 1 d D B .
C7 C 0.254(2) -0.0300(18) 0.7497(17) 0.051(6) Uani 0.609(14) 1 d PD B 1
H7 H 0.1904 0.0186 0.7427 0.062 Uiso 0.609(14) 1 calc PR B 1
S6 S 0.3992(5) -0.2017(5) 0.7961(3) 0.064(2) Uani 0.609(14) 1 d P B 1
C8 C 0.2884(15) -0.1259(14) 0.8034(10) 0.054(6) Uani 0.609(14) 1 d PDU B 1
H8 H 0.2500 -0.1486 0.8436 0.065 Uiso 0.609(14) 1 calc PR B 1
S6A S 0.2688(8) -0.0822(14) 0.7717(8) 0.106(7) Uani 0.391(14) 1 d PD B 2
C7A C 0.451(2) -0.204(2) 0.7896(18) 0.058(10) Uani 0.391(14) 1 d PD B 2
H7A H 0.5113 -0.2594 0.8058 0.070 Uiso 0.391(14) 1 calc PR B 2
C8A C 0.3606(19) -0.188(2) 0.8164(16) 0.055(9) Uani 0.391(14) 1 d PDU B 2
H8A H 0.3489 -0.2376 0.8609 0.066 Uiso 0.391(14) 1 calc PR B 2
N1 N 0.6095(4) 0.2642(5) 0.8511(3) 0.0448(14) Uani 1 1 d . . .
C10 C 0.5507(7) 0.1451(7) 0.8458(5) 0.066(2) Uani 1 1 d . . .
H10A H 0.5373 0.1123 0.7870 0.079 Uiso 1 1 calc R . .
H10B H 0.4778 0.1583 0.8561 0.079 Uiso 1 1 calc R . .
C11 C 0.6161(10) 0.0516(12) 0.9106(9) 0.149(5) Uani 1 1 d U . .
H11A H 0.6955 0.0690 0.9240 0.223 Uiso 1 1 calc R . .
H11B H 0.6014 -0.0293 0.8858 0.223 Uiso 1 1 calc R . .
H11C H 0.5930 0.0557 0.9633 0.223 Uiso 1 1 calc R . .
C20 C 0.7217(6) 0.2557(9) 0.8407(6) 0.091(3) Uani 1 1 d . . .
H20A H 0.7672 0.2028 0.8862 0.109 Uiso 1 1 calc R . .
H20B H 0.7558 0.3369 0.8488 0.109 Uiso 1 1 calc R . .
C21 C 0.7251(8) 0.2065(9) 0.7527(6) 0.102(3) Uani 1 1 d U . .
H21A H 0.6898 0.1269 0.7433 0.153 Uiso 1 1 calc R . .
H21B H 0.8023 0.1994 0.7516 0.153 Uiso 1 1 calc R . .
H21C H 0.6854 0.2618 0.7073 0.153 Uiso 1 1 calc R . .
C30 C 0.5329(7) 0.3380(8) 0.7823(5) 0.076(3) Uani 1 1 d . . .
H30A H 0.4589 0.3383 0.7923 0.091 Uiso 1 1 calc R . .
H30B H 0.5252 0.2981 0.7264 0.091 Uiso 1 1 calc R . .
C31 C 0.5695(9) 0.4706(11) 0.7761(8) 0.125(4) Uani 1 1 d U . .
H31A H 0.5860 0.5085 0.8328 0.188 Uiso 1 1 calc R . .
H31B H 0.5096 0.5150 0.7357 0.188 Uiso 1 1 calc R . .
H31C H 0.6358 0.4721 0.7559 0.188 Uiso 1 1 calc R . .
C40 C 0.6279(6) 0.3252(8) 0.9351(5) 0.066(2) Uani 1 1 d . . .
H40A H 0.6551 0.4079 0.9303 0.079 Uiso 1 1 calc R . .
H40B H 0.6870 0.2816 0.9781 0.079 Uiso 1 1 calc R . .
C41 C 0.5278(8) 0.3332(9) 0.9678(7) 0.101(3) Uani 1 1 d U . .
H41A H 0.4734 0.3879 0.9311 0.152 Uiso 1 1 calc R . .
H41B H 0.5497 0.3640 1.0268 0.152 Uiso 1 1 calc R . .
H41C H 0.4949 0.2529 0.9668 0.152 Uiso 1 1 calc R . .

loop_
_atom_site_aniso_label
_atom_site_aniso_U_11
_atom_site_aniso_U_22
_atom_site_aniso_U_33
_atom_site_aniso_U_23
_atom_site_aniso_U_13
_atom_site_aniso_U_12
Fe1 0.0303(5) 0.0334(5) 0.0278(5) -0.0039(4) -0.0015(3) 0.0052(4)
S1 0.0294(8) 0.0430(9) 0.0328(8) -0.0065(7) 0.0001(6) 0.0032(7)
S2 0.0569(11) 0.0304(8) 0.0444(10) -0.0027(8) -0.0027(8) 0.0112(8)
S4 0.0717(12) 0.0400(10) 0.0349(9) 0.0046(8) 0.0040(8) 0.0112(9)
S5 0.0396(9) 0.0839(15) 0.0400(10) -0.0116(9) 0.0075(8) 0.0070(10)
C1 0.087(5) 0.036(4) 0.028(4) -0.006(3) -0.002(4) -0.020(4)
C2 0.049(4) 0.048(4) 0.043(4) -0.009(3) 0.008(3) -0.015(4)
S3 0.164(5) 0.040(2) 0.051(3) 0.0080(17) -0.002(3) -0.029(3)
C3 0.084(11) 0.084(11) 0.084(11) -0.0001(11) 0.024(3) -0.0002(11)
C4 0.20(2) 0.031 0.104(12) -0.011(10) 0.045(13) -0.053(11)
C3A 0.031(8) 0.032(8) 0.032(8) 0.0000(11) 0.009(3) 0.0002(11)
S3A 0.085(8) 0.094(11) 0.063(7) -0.042(6) 0.034(6) -0.055(8)
C4A 0.081 0.080 0.062 0.0001(11) 0.0205(10) -0.0003(11)
C5 0.118(7) 0.048(5) 0.031(4) -0.011(3) 0.019(4) -0.041(5)
C6 0.068(5) 0.072(6) 0.047(5) -0.016(4) 0.016(4) -0.033(5)
C7 0.063(10) 0.051(10) 0.046(14) 0.000(7) 0.025(9) -0.017(8)
S6 0.085(5) 0.056(3) 0.056(3) 0.003(2) 0.029(3) -0.004(3)
C8 0.054(6) 0.054(6) 0.055(6) -0.0001(11) 0.0152(19) -0.0001(11)
S6A 0.064(7) 0.202(19) 0.059(9) -0.024(11) 0.028(7) -0.064(10)
C7A 0.10(3) 0.041(12) 0.058(14) -0.017(10) 0.064(18) -0.041(17)
C8A 0.055(9) 0.055(9) 0.055(9) 0.0003(11) 0.016(3) -0.0002(11)
N1 0.026(3) 0.061(4) 0.041(3) -0.008(3) -0.001(2) -0.004(3)
C10 0.081(6) 0.052(5) 0.049(5) 0.001(4) -0.008(4) -0.011(4)
C11 0.149(5) 0.148(5) 0.148(5) 0.0002(11) 0.0412(17) -0.0005(11)
C20 0.052(5) 0.124(8) 0.089(7) -0.069(6) 0.007(5) -0.021(5)
C21 0.101(3) 0.102(3) 0.102(3) -0.0018(10) 0.0289(14) -0.0001(10)
C30 0.078(6) 0.071(6) 0.065(6) 0.004(5) -0.002(5) -0.012(5)
C31 0.126(4) 0.125(4) 0.125(4) 0.0008(11) 0.0348(15) -0.0006(11)
C40 0.048(4) 0.087(6) 0.065(5) -0.030(5) 0.018(4) -0.024(4)
C41 0.102(3) 0.102(3) 0.101(3) -0.0006(10) 0.0288(13) -0.0003(10)

loop_
_atom_type_symbol
_atom_type_description
_atom_type_scat_dispersion_real
_atom_type_scat_dispersion_imag
_atom_type_scat_source
C C 0.0033 0.0016 'International Tables Vol C Tables 4.2.6.8 and 6.1.1.4'
H H 0.0000 0.0000 'International Tables Vol C Tables 4.2.6.8 and 6.1.1.4'
N N 0.0061 0.0033 'International Tables Vol C Tables 4.2.6.8 and 6.1.1.4'
S S 0.1246 0.1234 'International Tables Vol C Tables 4.2.6.8 and 6.1.1.4'
Fe Fe 0.3463 0.8444 'International Tables Vol C Tables 4.2.6.8 and 6.1.1.4'

loop_
_geom_angle_atom_site_label_1
_geom_angle_atom_site_label_2
_geom_angle_atom_site_label_3
_geom_angle
_geom_angle_site_symmetry_1
_geom_angle_site_symmetry_3
_geom_angle_publ_flag
S5 Fe1 S4 90.82(8) . . ?
S5 Fe1 S2 85.68(8) . . ?
S4 Fe1 S2 153.12(7) . . ?
S5 Fe1 S1 167.15(7) . . ?
S4 Fe1 S1 87.23(7) . . ?
S2 Fe1 S1 90.32(7) . . ?
S5 Fe1 S1 97.30(6) . 3_656 ?
S4 Fe1 S1 103.09(7) . 3_656 ?
S2 Fe1 S1 103.79(6) . 3_656 ?
S1 Fe1 S1 95.51(6) . 3_656 ?
C2 S1 Fe1 104.2(2) . . ?
C2 S1 Fe1 101.7(2) . 3_656 ?
Fe1 S1 Fe1 84.49(6) . 3_656 ?
C1 S2 Fe1 102.7(2) . . ?
C5 S4 Fe1 101.7(3) . . ?
C6 S5 Fe1 104.3(3) . . ?
C2 C1 C3A 104.5(12) . . ?
C2 C1 S3 110.0(6) . . ?
C3A C1 S3 10.6(14) . . ?
C2 C1 S2 123.1(5) . . ?
C3A C1 S2 132.2(12) . . ?
S3 C1 S2 126.7(5) . . ?
C1 C2 C3 114.9(11) . . ?
C1 C2 S3A 109.0(8) . . ?
C3 C2 S3A 6.0(14) . . ?
C1 C2 S1 119.5(5) . . ?
C3 C2 S1 125.6(11) . . ?
S3A C2 S1 131.4(8) . . ?
C1 S3 C4 90.8(6) . . ?
C4 C3 C2 110(2) . . ?
C3 C4 S3 114.6(17) . . ?
C4A C3A C1 121(2) . . ?
C4A S3A C2 101.9(14) . . ?
C3A C4A S3A 102(2) . . ?
C6 C5 C7A 128.2(11) . . ?
C6 C5 S6 105.1(6) . . ?
C7A C5 S6 23.7(8) . . ?
C6 C5 S4 122.7(6) . . ?
C7A C5 S4 108.8(10) . . ?
S6 C5 S4 132.2(6) . . ?
C5 C6 C7 121.0(9) . . ?
C5 C6 S6A 98.0(7) . . ?
C7 C6 S6A 23.2(8) . . ?
C5 C6 S5 119.7(6) . . ?
C7 C6 S5 119.3(9) . . ?
S6A C6 S5 142.3(8) . . ?
C8 C7 C6 103(2) . . ?
C8 S6 C5 92.4(6) . . ?
C7 C8 S6 117.7(18) . . ?
C8A S6A C6 98.3(11) . . ?
C8A C7A C5 95.2(18) . . ?
C7A C8A S6A 120(2) . . ?
C20 N1 C40 103.3(5) . . ?
C20 N1 C30 112.6(7) . . ?
C40 N1 C30 109.8(6) . . ?
C20 N1 C10 114.2(6) . . ?
C40 N1 C10 113.6(6) . . ?
C30 N1 C10 103.5(5) . . ?
N1 C10 C11 113.1(7) . . ?
N1 C20 C21 114.1(6) . . ?
N1 C30 C31 115.2(7) . . ?
N1 C40 C41 115.1(6) . . ?

loop_
_geom_bond_atom_site_label_1
_geom_bond_atom_site_label_2
_geom_bond_distance
_geom_bond_site_symmetry_2
_geom_bond_publ_flag
Fe1 S5 2.2313(19) . ?
Fe1 S4 2.2322(19) . ?
Fe1 S2 2.2344(19) . ?
Fe1 S1 2.2469(17) . ?
Fe1 S1 2.4570(17) 3_656 ?
S1 C2 1.730(7) . ?
S1 Fe1 2.4570(17) 3_656 ?
S2 C1 1.738(8) . ?
S4 C5 1.760(8) . ?
S5 C6 1.720(8) . ?
C1 C2 1.377(10) . ?
C1 C3A 1.520(18) . ?
C1 S3 1.715(8) . ?
C2 C3 1.44(3) . ?
C2 S3A 1.686(15) . ?
S3 C4 1.745(15) . ?
C3 C4 1.321(18) . ?
C3A C4A 1.34(2) . ?
S3A C4A 1.637(19) . ?
C5 C6 1.375(11) . ?
C5 C7A 1.550(18) . ?
C5 S6 1.730(9) . ?
C6 C7 1.42(3) . ?
C6 S6A 1.689(13) . ?
C7 C8 1.366(17) . ?
S6 C8 1.660(18) . ?
S6A C8A 1.665(17) . ?
C7A C8A 1.35(2) . ?
N1 C20 1.473(9) . ?
N1 C40 1.481(8) . ?
N1 C30 1.496(9) . ?
N1 C10 1.505(9) . ?
C10 C11 1.539(14) . ?
C20 C21 1.541(12) . ?
C30 C31 1.553(13) . ?
C40 C41 1.503(11) . ?
